data_7013442
loop_
_publ_author_name
'Hollink, Emily'
'Stewart, Jeffrey C.'
'Wei, Pingrong'
'Stephan, Douglas W.'

_publ_section_title
;
 Ti and Zr bidentate bis-phosphinimide complexes
;
_journal_issue 20
_journal_name_full 'Dalton Transactions'
_journal_page_first 3968
_journal_paper_doi 10.1039/b308114a
_journal_year 2003
_chemical_formula_sum 'C30 H62 N2 P2 Si2'
_chemical_formula_weight 568.94
_space_group_IT_number 2
_symmetry_cell_setting triclinic
_symmetry_space_group_name_Hall '-P 1'
_symmetry_space_group_name_H-M 'P -1'
_atom_sites_solution_hydrogens geom
_atom_sites_solution_primary direct
_atom_sites_solution_secondary difmap
_audit_creation_method SHELXL-97
_cell_angle_alpha 65.975(16)
_cell_angle_beta 75.781(16)
_cell_angle_gamma 84.345(16)
_cell_formula_units_Z 2
_cell_length_a 9.860(9)
_cell_length_b 14.083(12)
_cell_length_c 14.838(13)
_cell_measurement_temperature 293(2)
_cell_measurement_theta_max 25.0
_cell_measurement_theta_min 2.0
_cell_volume 1824(3)
_computing_structure_refinement 'SHELXL-97 (Sheldrick, 1997)'
_computing_structure_solution 'SHELXS-97 (Sheldrick, 1990)'
_diffrn_ambient_temperature 293(2)
_diffrn_measured_fraction_theta_full 0.948
_diffrn_measured_fraction_theta_max 0.948
_diffrn_radiation_monochromator graphite
_diffrn_radiation_source 'fine-focus sealed tube'
_diffrn_radiation_type MoK\a
_diffrn_radiation_wavelength 0.71073
_diffrn_reflns_av_R_equivalents 0.0224
_diffrn_reflns_av_sigmaI/netI 0.0388
_diffrn_reflns_limit_h_max 10
_diffrn_reflns_limit_h_min -10
_diffrn_reflns_limit_k_max 15
_diffrn_reflns_limit_k_min -15
_diffrn_reflns_limit_l_max 16
_diffrn_reflns_limit_l_min -14
_diffrn_reflns_number 7834
_diffrn_reflns_theta_full 23.66
_diffrn_reflns_theta_max 23.66
_diffrn_reflns_theta_min 1.58
_exptl_absorpt_coefficient_mu 0.204
_exptl_absorpt_correction_T_max 1.000000
_exptl_absorpt_correction_T_min 0.653759
_exptl_absorpt_correction_type sadabs
_exptl_crystal_density_diffrn 1.036
_exptl_crystal_density_method 'not measured'
_exptl_crystal_F_000 628
_exptl_crystal_size_max 0.27
_exptl_crystal_size_mid 0.23
_exptl_crystal_size_min 0.21
_refine_diff_density_max 0.407
_refine_diff_density_min -0.286
_refine_diff_density_rms 0.046
_refine_ls_extinction_method none
_refine_ls_goodness_of_fit_ref 0.959
_refine_ls_hydrogen_treatment mixed
_refine_ls_matrix_type full
_refine_ls_number_parameters 325
_refine_ls_number_reflns 5226
_refine_ls_number_restraints 0
_refine_ls_restrained_S_all 0.959
_refine_ls_R_factor_all 0.0643
_refine_ls_R_factor_gt 0.0438
_refine_ls_shift/su_max 0.000
_refine_ls_shift/su_mean 0.000
_refine_ls_structure_factor_coef Fsqd
_refine_ls_weighting_details 'calc w=1/[\s^2^(Fo^2^)+(0.0903P)^2^+0.0000P] where P=(Fo^2^+2Fc^2^)/3'
_refine_ls_weighting_scheme calc
_refine_ls_wR_factor_gt 0.1177
_refine_ls_wR_factor_ref 0.1272
_reflns_number_gt 3816
_reflns_number_total 5226
_reflns_threshold_expression >2sigma(I)
_cod_data_source_file b308114a.txt
_cod_data_source_block m-C6H4(CH2(t-Bu2)PNSiMe3)2
_cod_depositor_comments
;
The following automatic conversions were performed:
'_symmetry_cell_setting' value 'Triclinic' changed to 'triclinic'
according to '/home/saulius/struct/CIF-dictionaries/cif_core.dic'
dictionary named 'cif_core.dic' version 2.4.1 from 2010-06-29.

Automatic conversion script
Id: cif_fix_enum 1527 2010-12-29 10:47:43Z saulius 
;
_cod_original_sg_symbol_H-M P-1
_cod_database_code 7013442

loop_
_symmetry_equiv_pos_as_xyz
'x, y, z'
'-x, -y, -z'

loop_
_atom_site_label
_atom_site_type_symbol
_atom_site_fract_x
_atom_site_fract_y
_atom_site_fract_z
_atom_site_U_iso_or_equiv
_atom_site_adp_type
_atom_site_occupancy
_atom_site_symmetry_multiplicity
_atom_site_calc_flag
_atom_site_refinement_flags
_atom_site_disorder_assembly
_atom_site_disorder_group
P1 P 0.13708(7) 0.24129(5) 0.72688(5) 0.0371(2) Uani 1 1 d . . .
P2 P 0.48939(6) 0.24631(5) 0.24222(5) 0.03415(19) Uani 1 1 d . . .
Si1 Si -0.17924(8) 0.20802(7) 0.73282(7) 0.0520(2) Uani 1 1 d . . .
Si2 Si 0.16915(7) 0.27927(6) 0.22839(6) 0.0443(2) Uani 1 1 d . . .
N1 N -0.0100(2) 0.21043(18) 0.73021(18) 0.0509(6) Uani 1 1 d . . .
N2 N 0.3339(2) 0.26023(17) 0.24072(18) 0.0477(6) Uani 1 1 d . . .
C1 C -0.2706(4) 0.1043(3) 0.8526(3) 0.0835(11) Uani 1 1 d . . .
H1A H -0.2575 0.1159 0.9094 0.125 Uiso 1 1 calc R . .
H1B H -0.2327 0.0377 0.8560 0.125 Uiso 1 1 calc R . .
H1C H -0.3687 0.1057 0.8543 0.125 Uiso 1 1 calc R . .
C2 C -0.2716(4) 0.3335(3) 0.7252(4) 0.0968(13) Uani 1 1 d . . .
H2A H -0.2596 0.3503 0.7793 0.145 Uiso 1 1 calc R . .
H2B H -0.3695 0.3262 0.7309 0.145 Uiso 1 1 calc R . .
H2C H -0.2329 0.3882 0.6613 0.145 Uiso 1 1 calc R . .
C3 C -0.2092(4) 0.1790(4) 0.6261(3) 0.1075(15) Uani 1 1 d . . .
H3A H -0.1637 0.2310 0.5625 0.161 Uiso 1 1 calc R . .
H3B H -0.3077 0.1794 0.6297 0.161 Uiso 1 1 calc R . .
H3C H -0.1713 0.1119 0.6316 0.161 Uiso 1 1 calc R . .
C4 C 0.2911(4) 0.2705(4) 0.8558(3) 0.0961(14) Uani 1 1 d . . .
H4A H 0.2892 0.2650 0.9227 0.144 Uiso 1 1 calc R . .
H4B H 0.3081 0.3414 0.8087 0.144 Uiso 1 1 calc R . .
H4C H 0.3642 0.2272 0.8371 0.144 Uiso 1 1 calc R . .
C5 C 0.0337(4) 0.3012(3) 0.8897(3) 0.0807(11) Uani 1 1 d . . .
H5A H 0.0409 0.2981 0.9542 0.121 Uiso 1 1 calc R . .
H5B H -0.0560 0.2751 0.8960 0.121 Uiso 1 1 calc R . .
H5C H 0.0437 0.3720 0.8412 0.121 Uiso 1 1 calc R . .
C6 C 0.1213(5) 0.1217(3) 0.9292(2) 0.0898(12) Uani 1 1 d . . .
H6A H 0.1274 0.1149 0.9951 0.135 Uiso 1 1 calc R . .
H6B H 0.1895 0.0774 0.9072 0.135 Uiso 1 1 calc R . .
H6C H 0.0294 0.1018 0.9322 0.135 Uiso 1 1 calc R . .
C7 C 0.1494(3) 0.2349(2) 0.8540(2) 0.0528(7) Uani 1 1 d . . .
C8 C 0.1186(4) 0.4598(2) 0.6456(3) 0.0696(9) Uani 1 1 d . . .
H8A H 0.1513 0.5245 0.5908 0.104 Uiso 1 1 calc R . .
H8B H 0.1365 0.4582 0.7070 0.104 Uiso 1 1 calc R . .
H8C H 0.0199 0.4533 0.6538 0.104 Uiso 1 1 calc R . .
C9 C 0.1531(4) 0.3687(2) 0.5289(2) 0.0605(8) Uani 1 1 d . . .
H9A H 0.1813 0.4330 0.4720 0.091 Uiso 1 1 calc R . .
H9B H 0.0534 0.3611 0.5434 0.091 Uiso 1 1 calc R . .
H9C H 0.1980 0.3118 0.5134 0.091 Uiso 1 1 calc R . .
C10 C 0.3549(3) 0.3868(2) 0.5945(3) 0.0692(9) Uani 1 1 d . . .
H10A H 0.3774 0.4539 0.5404 0.104 Uiso 1 1 calc R . .
H10B H 0.4021 0.3339 0.5734 0.104 Uiso 1 1 calc R . .
H10C H 0.3846 0.3839 0.6526 0.104 Uiso 1 1 calc R . .
C11 C 0.1958(3) 0.3691(2) 0.6222(2) 0.0464(7) Uani 1 1 d . . .
C12 C 0.2711(3) 0.1464(2) 0.7059(2) 0.0420(6) Uani 1 1 d . . .
H12A H 0.3619 0.1734 0.6981 0.050 Uiso 1 1 calc R . .
H12B H 0.2561 0.0828 0.7667 0.050 Uiso 1 1 calc R . .
C13 C 0.2780(2) 0.11817(18) 0.61637(19) 0.0366(6) Uani 1 1 d . . .
C14 C 0.1711(3) 0.05996(19) 0.6173(2) 0.0426(6) Uani 1 1 d . . .
H14A H 0.0937 0.0410 0.6716 0.051 Uiso 1 1 calc R . .
C15 C 0.1793(3) 0.0300(2) 0.5378(2) 0.0473(7) Uani 1 1 d . . .
H15A H 0.1080 -0.0097 0.5396 0.057 Uiso 1 1 calc R . .
C16 C 0.2927(3) 0.05884(19) 0.4560(2) 0.0452(7) Uani 1 1 d . . .
H16A H 0.2966 0.0388 0.4030 0.054 Uiso 1 1 calc R . .
C17 C 0.4008(3) 0.11757(18) 0.45230(19) 0.0370(6) Uani 1 1 d . . .
C18 C 0.3925(3) 0.14476(18) 0.53400(18) 0.0371(6) Uani 1 1 d . . .
H18A H 0.4659 0.1819 0.5335 0.044 Uiso 1 1 calc R . .
C19 C 0.5257(3) 0.1474(2) 0.36311(19) 0.0414(6) Uani 1 1 d . . .
H19A H 0.5615 0.0853 0.3524 0.050 Uiso 1 1 calc R . .
H19B H 0.5986 0.1740 0.3802 0.050 Uiso 1 1 calc R . .
C20 C 0.5865(3) 0.1965(2) 0.1448(2) 0.0469(7) Uani 1 1 d . . .
C21 C 0.5792(4) 0.2770(3) 0.0382(2) 0.0794(11) Uani 1 1 d . . .
H21A H 0.6291 0.2513 -0.0115 0.119 Uiso 1 1 calc R . .
H21B H 0.6206 0.3412 0.0264 0.119 Uiso 1 1 calc R . .
H21C H 0.4832 0.2888 0.0334 0.119 Uiso 1 1 calc R . .
C22 C 0.5080(3) 0.0984(3) 0.1647(3) 0.0696(9) Uani 1 1 d . . .
H22A H 0.5536 0.0697 0.1165 0.104 Uiso 1 1 calc R . .
H22B H 0.4133 0.1162 0.1582 0.104 Uiso 1 1 calc R . .
H22C H 0.5079 0.0481 0.2320 0.104 Uiso 1 1 calc R . .
C23 C 0.7399(3) 0.1668(3) 0.1487(2) 0.0636(8) Uani 1 1 d . . .
H23A H 0.7815 0.1426 0.0962 0.095 Uiso 1 1 calc R . .
H23B H 0.7438 0.1127 0.2134 0.095 Uiso 1 1 calc R . .
H23C H 0.7903 0.2265 0.1387 0.095 Uiso 1 1 calc R . .
C24 C 0.4981(4) 0.3876(3) 0.3238(3) 0.0801(11) Uani 1 1 d . . .
H24A H 0.5345 0.4505 0.3196 0.120 Uiso 1 1 calc R . .
H24B H 0.5190 0.3300 0.3815 0.120 Uiso 1 1 calc R . .
H24C H 0.3986 0.3936 0.3308 0.120 Uiso 1 1 calc R . .
C25 C 0.5216(4) 0.4616(2) 0.1390(3) 0.0750(10) Uani 1 1 d . . .
H25A H 0.5610 0.5249 0.1313 0.113 Uiso 1 1 calc R . .
H25B H 0.4214 0.4670 0.1525 0.113 Uiso 1 1 calc R . .
H25C H 0.5551 0.4500 0.0779 0.113 Uiso 1 1 calc R . .
C26 C 0.7258(3) 0.3707(3) 0.2106(4) 0.0899(12) Uani 1 1 d . . .
H26A H 0.7557 0.4367 0.2035 0.135 Uiso 1 1 calc R . .
H26B H 0.7673 0.3595 0.1500 0.135 Uiso 1 1 calc R . .
H26C H 0.7543 0.3164 0.2673 0.135 Uiso 1 1 calc R . .
C27 C 0.5652(3) 0.3699(2) 0.2280(2) 0.0449(7) Uani 1 1 d . . .
C28 C 0.1029(4) 0.1678(3) 0.2134(3) 0.0891(12) Uani 1 1 d . . .
H28A H 0.1120 0.1045 0.2701 0.134 Uiso 1 1 calc R . .
H28B H 0.1564 0.1627 0.1520 0.134 Uiso 1 1 calc R . .
H28C H 0.0062 0.1789 0.2103 0.134 Uiso 1 1 calc R . .
C29 C 0.0519(4) 0.2905(4) 0.3420(3) 0.0938(13) Uani 1 1 d . . .
H29A H 0.0813 0.3479 0.3518 0.141 Uiso 1 1 calc R . .
H29B H 0.0558 0.2275 0.4003 0.141 Uiso 1 1 calc R . .
H29C H -0.0423 0.3019 0.3328 0.141 Uiso 1 1 calc R . .
C30 C 0.1481(4) 0.3988(3) 0.1154(3) 0.1010(14) Uani 1 1 d . . .
H30A H 0.1791 0.4583 0.1209 0.151 Uiso 1 1 calc R . .
H30B H 0.0513 0.4071 0.1122 0.151 Uiso 1 1 calc R . .
H30C H 0.2029 0.3923 0.0551 0.151 Uiso 1 1 calc R . .

loop_
_atom_site_aniso_label
_atom_site_aniso_U_11
_atom_site_aniso_U_22
_atom_site_aniso_U_33
_atom_site_aniso_U_23
_atom_site_aniso_U_13
_atom_site_aniso_U_12
P1 0.0384(4) 0.0371(4) 0.0389(4) -0.0164(3) -0.0116(3) -0.0007(3)
P2 0.0312(4) 0.0335(4) 0.0385(4) -0.0127(3) -0.0126(3) 0.0016(3)
Si1 0.0388(4) 0.0551(5) 0.0626(5) -0.0224(4) -0.0129(4) -0.0027(4)
Si2 0.0341(4) 0.0530(5) 0.0485(4) -0.0186(4) -0.0185(3) 0.0042(3)
N1 0.0371(13) 0.0563(15) 0.0665(16) -0.0303(13) -0.0122(12) -0.0047(11)
N2 0.0351(13) 0.0433(13) 0.0643(15) -0.0164(12) -0.0206(11) 0.0037(10)
C1 0.070(2) 0.065(2) 0.102(3) -0.024(2) -0.005(2) -0.0160(19)
C2 0.062(2) 0.070(2) 0.136(4) -0.021(3) -0.024(2) 0.015(2)
C3 0.079(3) 0.168(5) 0.109(3) -0.075(3) -0.040(3) -0.012(3)
C4 0.080(3) 0.163(4) 0.077(3) -0.071(3) -0.029(2) -0.012(3)
C5 0.091(3) 0.099(3) 0.063(2) -0.051(2) -0.008(2) 0.010(2)
C6 0.141(4) 0.078(3) 0.0394(18) -0.0143(18) -0.019(2) 0.001(2)
C7 0.0593(18) 0.0625(19) 0.0457(16) -0.0278(15) -0.0168(15) -0.0003(15)
C8 0.091(3) 0.0396(17) 0.077(2) -0.0215(17) -0.021(2) 0.0036(17)
C9 0.081(2) 0.0473(18) 0.0477(17) -0.0090(14) -0.0239(17) 0.0059(16)
C10 0.066(2) 0.0547(19) 0.077(2) -0.0140(17) -0.0106(18) -0.0204(16)
C11 0.0514(17) 0.0340(15) 0.0506(16) -0.0127(13) -0.0124(14) -0.0013(13)
C12 0.0433(15) 0.0396(15) 0.0416(15) -0.0131(12) -0.0128(13) 0.0017(12)
C13 0.0382(15) 0.0287(13) 0.0399(14) -0.0091(11) -0.0130(12) 0.0045(11)
C14 0.0394(15) 0.0395(15) 0.0435(15) -0.0123(12) -0.0058(12) -0.0039(12)
C15 0.0460(16) 0.0436(16) 0.0541(17) -0.0170(14) -0.0146(15) -0.0098(13)
C16 0.0564(18) 0.0384(15) 0.0458(16) -0.0178(13) -0.0185(15) 0.0004(13)
C17 0.0404(15) 0.0287(13) 0.0392(14) -0.0091(11) -0.0138(12) 0.0054(11)
C18 0.0386(15) 0.0308(14) 0.0430(15) -0.0115(12) -0.0175(13) 0.0019(11)
C19 0.0400(15) 0.0405(15) 0.0420(15) -0.0140(13) -0.0135(13) 0.0080(12)
C20 0.0508(16) 0.0484(17) 0.0430(16) -0.0200(14) -0.0131(13) 0.0084(13)
C21 0.110(3) 0.082(2) 0.0469(19) -0.0265(18) -0.027(2) 0.027(2)
C22 0.071(2) 0.069(2) 0.087(2) -0.049(2) -0.0170(19) 0.0026(18)
C23 0.0511(18) 0.070(2) 0.0602(19) -0.0255(17) -0.0020(16) 0.0112(16)
C24 0.120(3) 0.053(2) 0.072(2) -0.0333(18) -0.007(2) -0.021(2)
C25 0.100(3) 0.0436(18) 0.074(2) -0.0047(16) -0.033(2) -0.0154(18)
C26 0.060(2) 0.084(3) 0.140(4) -0.047(3) -0.035(2) -0.0197(19)
C27 0.0459(16) 0.0390(15) 0.0527(16) -0.0158(13) -0.0174(14) -0.0075(12)
C28 0.067(2) 0.097(3) 0.128(3) -0.055(3) -0.044(2) -0.007(2)
C29 0.062(2) 0.154(4) 0.088(3) -0.070(3) -0.031(2) 0.039(2)
C30 0.072(2) 0.098(3) 0.101(3) 0.006(2) -0.046(2) 0.011(2)

loop_
_atom_type_symbol
_atom_type_description
_atom_type_scat_dispersion_real
_atom_type_scat_dispersion_imag
_atom_type_scat_source
C C 0.0033 0.0016 'International Tables Vol C Tables 4.2.6.8 and 6.1.1.4'
H H 0.0000 0.0000 'International Tables Vol C Tables 4.2.6.8 and 6.1.1.4'
N N 0.0061 0.0033 'International Tables Vol C Tables 4.2.6.8 and 6.1.1.4'
Si Si 0.0817 0.0704 'International Tables Vol C Tables 4.2.6.8 and 6.1.1.4'
P P 0.1023 0.0942 'International Tables Vol C Tables 4.2.6.8 and 6.1.1.4'

loop_
_geom_angle_atom_site_label_1
_geom_angle_atom_site_label_2
_geom_angle_atom_site_label_3
_geom_angle
_geom_angle_site_symmetry_1
_geom_angle_site_symmetry_3
_geom_angle_publ_flag
N1 P1 C12 111.92(13) . . ?
N1 P1 C11 112.75(13) . . ?
C12 P1 C11 105.65(13) . . ?
N1 P1 C7 111.05(13) . . ?
C12 P1 C7 102.38(13) . . ?
C11 P1 C7 112.51(14) . . ?
N2 P2 C19 114.14(12) . . ?
N2 P2 C20 110.82(13) . . ?
C19 P2 C20 103.73(13) . . ?
N2 P2 C27 110.53(12) . . ?
C19 P2 C27 104.50(13) . . ?
C20 P2 C27 112.88(13) . . ?
N1 Si1 C1 110.42(16) . . ?
N1 Si1 C2 113.27(15) . . ?
C1 Si1 C2 106.87(19) . . ?
N1 Si1 C3 112.04(16) . . ?
C1 Si1 C3 106.7(2) . . ?
C2 Si1 C3 107.2(2) . . ?
N2 Si2 C29 111.11(14) . . ?
N2 Si2 C30 112.54(15) . . ?
C29 Si2 C30 108.1(2) . . ?
N2 Si2 C28 111.22(14) . . ?
C29 Si2 C28 106.7(2) . . ?
C30 Si2 C28 106.8(2) . . ?
P1 N1 Si1 165.05(16) . . ?
P2 N2 Si2 175.12(17) . . ?
C5 C7 C6 107.3(3) . . ?
C5 C7 C4 108.5(3) . . ?
C6 C7 C4 109.8(3) . . ?
C5 C7 P1 109.9(2) . . ?
C6 C7 P1 106.8(2) . . ?
C4 C7 P1 114.4(2) . . ?
C10 C11 C8 109.8(2) . . ?
C10 C11 C9 108.1(2) . . ?
C8 C11 C9 107.6(2) . . ?
C10 C11 P1 114.1(2) . . ?
C8 C11 P1 111.3(2) . . ?
C9 C11 P1 105.62(19) . . ?
C13 C12 P1 117.80(18) . . ?
C14 C13 C18 118.1(2) . . ?
C14 C13 C12 120.0(2) . . ?
C18 C13 C12 121.8(2) . . ?
C15 C14 C13 120.4(2) . . ?
C16 C15 C14 120.5(3) . . ?
C15 C16 C17 120.6(2) . . ?
C16 C17 C18 118.1(2) . . ?
C16 C17 C19 120.2(2) . . ?
C18 C17 C19 121.6(2) . . ?
C13 C18 C17 122.2(2) . . ?
C17 C19 P2 114.97(17) . . ?
C23 C20 C22 108.1(2) . . ?
C23 C20 C21 109.6(3) . . ?
C22 C20 C21 108.0(3) . . ?
C23 C20 P2 115.14(19) . . ?
C22 C20 P2 106.0(2) . . ?
C21 C20 P2 109.7(2) . . ?
C24 C27 C26 109.9(3) . . ?
C24 C27 C25 107.0(3) . . ?
C26 C27 C25 108.4(3) . . ?
C24 C27 P2 106.86(19) . . ?
C26 C27 P2 114.9(2) . . ?
C25 C27 P2 109.40(19) . . ?

loop_
_geom_bond_atom_site_label_1
_geom_bond_atom_site_label_2
_geom_bond_distance
_geom_bond_site_symmetry_2
_geom_bond_publ_flag
P1 N1 1.538(2) . ?
P1 C12 1.849(3) . ?
P1 C11 1.864(3) . ?
P1 C7 1.886(3) . ?
P2 N2 1.531(2) . ?
P2 C19 1.862(3) . ?
P2 C20 1.873(3) . ?
P2 C27 1.874(3) . ?
Si1 N1 1.663(3) . ?
Si1 C1 1.861(4) . ?
Si1 C2 1.880(4) . ?
Si1 C3 1.882(4) . ?
Si2 N2 1.662(3) . ?
Si2 C29 1.851(4) . ?
Si2 C30 1.868(4) . ?
Si2 C28 1.871(4) . ?
C4 C7 1.540(4) . ?
C5 C7 1.533(4) . ?
C6 C7 1.533(5) . ?
C8 C11 1.541(4) . ?
C9 C11 1.544(4) . ?
C10 C11 1.540(4) . ?
C12 C13 1.519(4) . ?
C13 C14 1.391(3) . ?
C13 C18 1.394(4) . ?
C14 C15 1.389(4) . ?
C15 C16 1.381(4) . ?
C16 C17 1.390(4) . ?
C17 C18 1.395(3) . ?
C17 C19 1.514(4) . ?
C20 C23 1.538(4) . ?
C20 C22 1.537(4) . ?
C20 C21 1.540(4) . ?
C24 C27 1.522(4) . ?
C25 C27 1.542(4) . ?
C26 C27 1.541(4) . ?

loop_
_cod_related_entry_id
_cod_related_entry_database
_cod_related_entry_code
1 ChemSpider 4418695
